data_9000251
loop_
_publ_author_name
'Robinson, P. D.'
'Fang, J. H.'

_publ_section_title
;Crystal structures and mineral chemistry of hydrated ferric sulphates: II.
 The crystal structure of paracoquimbite
;
_journal_name_full 'American Mineralogist'
_journal_page_first 1567
_journal_page_last 1572
_journal_volume 56
_journal_year 1971
_chemical_formula_sum 'Fe2 H9 O21 S3'
_chemical_name_mineral Paracoquimbite
_space_group_IT_number 148
_symmetry_space_group_name_Hall '-R 3'
_symmetry_space_group_name_H-M 'R -3 :H'
_cell_angle_alpha 90
_cell_angle_beta 90
_cell_angle_gamma 120
_cell_formula_units_Z 12
_cell_length_a 10.926
_cell_length_b 10.926
_cell_length_c 51.300
_cell_volume 5303.595
_database_code_amcsd 0000261
_exptl_crystal_density_diffrn 2.078
_cod_original_sg_symbol_H-M 'R -3'
_cod_original_formula_sum 'Fe2 S3 O21 H9'
_cod_database_code 9000251

loop_
_space_group_symop_operation_xyz
x,y,z
2/3+x,1/3+y,1/3+z
1/3+x,2/3+y,2/3+z
y,-x+y,-z
2/3+y,1/3-x+y,1/3-z
1/3+y,2/3-x+y,2/3-z
-x+y,-x,z
2/3-x+y,1/3-x,1/3+z
1/3-x+y,2/3-x,2/3+z
-x,-y,-z
2/3-x,1/3-y,1/3-z
1/3-x,2/3-y,2/3-z
-y,x-y,z
2/3-y,1/3+x-y,1/3+z
1/3-y,2/3+x-y,2/3+z
x-y,x,-z
2/3+x-y,1/3+x,1/3-z
1/3+x-y,2/3+x,2/3-z

loop_
_atom_site_label
_atom_site_fract_x
_atom_site_fract_y
_atom_site_fract_z
_atom_site_U_iso_or_equiv
_atom_site_attached_hydrogens
_atom_site_type_symbol
Fe1 0.00000 0.00000 0.00000 0.04306 0 Fe
Fe2 0.00000 0.00000 0.50000 0.04559 0 Fe
Fe3 0.00000 0.00000 0.25070 0.04053 0 Fe
Fe4 0.00000 0.00000 0.16770 0.04053 0 Fe
Fe5 0.00000 0.00000 0.66520 0.04433 0 Fe
S1 0.24900 0.41690 0.87560 0.02280 0 S
S2 0.58400 0.75540 0.95930 0.02280 0 S
O1 0.32500 0.34900 0.86500 0.03040 0 O
O2 0.65500 0.68200 0.96970 0.03420 0 O
O3 0.11400 0.31000 0.88650 0.03166 0 O
O4 0.68500 0.89200 0.94860 0.03040 0 O
O5 0.22300 0.49300 0.85450 0.02660 0 O
O6 0.50400 0.77800 0.98070 0.02660 0 O
O7 0.33900 0.52000 0.89600 0.02153 0 O
O8 0.48100 0.66200 0.93880 0.02533 0 O
O-H9 0.17100 0.07300 0.85530 0.03166 1 O
O-H10 0.92900 0.82600 0.97870 0.03673 1 O
O-H11 0.44600 0.11400 0.90160 0.03546 1 O
O-H12 0.88600 0.55000 0.92900 0.03420 1 O
O-H13 0.59600 0.43400 0.85520 0.03420 1 O
O-H14 0.57500 0.41000 0.97550 0.03673 1 O

loop_
_cod_changelog_entry_id
_cod_changelog_entry_author
_cod_changelog_entry_date
_cod_changelog_entry_text
1 miguel 2017-09-05
;Z value included and formula fixed to values according to usual
chemical conventions.
;
2 'Saulius Gra\<zulis' 2023-04-01 'Updating Z value to 12 to match the corrected formula from AMCSD.'
3 'Saulius Gra\<zulis' 2023-04-01
;Adjusting attached hydrogen counts to match the declared and calculated
formulae.
;
4
;cod-tools version 3.8.0
Id: cif_guess_AMCSD_atom_types 9574 2023-05-10 09:00:05Z saulius
;
2023-05-10T18:46:03+03:00
;Derived atom types
from atom names that follow the AMCSD naming convention
(Wat == water, O-H == hydroxyl).
;

loop_
_cod_related_entry_id
_cod_related_entry_database
_cod_related_entry_code
1 AMCSD 0000261
2 Wikidata Q3894986
